data_4064157
loop_
_publ_author_name
'Zink, Daniel M.'
'Grab, Tobias'
'Baumann, Thomas'
'Nieger, Martin'
'Barnes, Ericka C.'
'Klopper, Wim'
'Br\"ase, Stefan'

_publ_section_title
;
 Experimental and Theoretical Study of Novel Luminescent Di-, Tri-, and
 Tetranuclear Copper Triazole Complexes
;
_journal_issue 12
_journal_name_full Organometallics
_journal_page_first 3275
_journal_paper_doi 10.1021/om1011648
_journal_volume 30
_journal_year 2011
_chemical_formula_moiety
;
 C69 H66 N9 P3 Cu3 I2, 0.5 (Cu2 I4), 2 (C H2 CL2)
;
_chemical_formula_sum 'C71 H70 Cl4 Cu4 I4 N9 P3'
_chemical_formula_weight 2045.83
_chemical_name_systematic
; 
 [Tris[mu-[(4-(diphenylphosphino)-1-phenyl-5-propyl-1H-1,2,3-triazole)-N3,P]]]-
[di-mu-iododiiodocuprate] (2:1) 
;
_space_group_IT_number 14
_symmetry_cell_setting monoclinic
_symmetry_space_group_name_Hall '-P 2ybc'
_symmetry_space_group_name_H-M 'P 1 21/c 1'
_atom_sites_solution_hydrogens geom
_atom_sites_solution_primary direct
_atom_sites_solution_secondary difmap
_audit_creation_method SHELXL-97
_cell_angle_alpha 90.00
_cell_angle_beta 93.29(1)
_cell_angle_gamma 90.00
_cell_formula_units_Z 4
_cell_length_a 14.341(1)
_cell_length_b 16.446(2)
_cell_length_c 32.859(4)
_cell_measurement_reflns_used 323
_cell_measurement_temperature 123(2)
_cell_measurement_theta_max 25.0
_cell_measurement_theta_min 2.5
_cell_volume 7737.1(14)
_computing_cell_refinement EVALCCD
_computing_data_collection Collect
_computing_data_reduction EVALCCD
_computing_molecular_graphics XP
_computing_publication_material 'SHELXL-97 (Sheldrick, 1997)'
_computing_structure_refinement 'SHELXL-97 (Sheldrick, 1997)'
_computing_structure_solution 'SHELXS-97 (Sheldrick, 1990)'
_diffrn_ambient_temperature 123(2)
_diffrn_measured_fraction_theta_full 0.964
_diffrn_measured_fraction_theta_max 0.964
_diffrn_measurement_device_type 'Bruker-Nonius KappaCCD'
_diffrn_measurement_method 'rotation in phi and omega, 1 deg.'
_diffrn_radiation_monochromator graphite
_diffrn_radiation_source 'fine-focus sealed tube'
_diffrn_radiation_type MoK\a
_diffrn_radiation_wavelength 0.71073
_diffrn_reflns_av_R_equivalents 0.0536
_diffrn_reflns_av_sigmaI/netI 0.0571
_diffrn_reflns_limit_h_max 18
_diffrn_reflns_limit_h_min -17
_diffrn_reflns_limit_k_max 19
_diffrn_reflns_limit_k_min -20
_diffrn_reflns_limit_l_max 42
_diffrn_reflns_limit_l_min -42
_diffrn_reflns_number 52479
_diffrn_reflns_theta_full 27.48
_diffrn_reflns_theta_max 27.48
_diffrn_reflns_theta_min 2.93
_exptl_absorpt_coefficient_mu 2.927
_exptl_absorpt_correction_T_max 0.8621
_exptl_absorpt_correction_T_min 0.5484
_exptl_absorpt_correction_type multi-scan
_exptl_absorpt_process_details 'SADABS (Sheldrick, 2008)'
_exptl_crystal_colour yellow
_exptl_crystal_density_diffrn 1.756
_exptl_crystal_density_meas ?
_exptl_crystal_density_method 'not measured'
_exptl_crystal_description plates
_exptl_crystal_F_000 4000
_exptl_crystal_size_max 0.24
_exptl_crystal_size_mid 0.18
_exptl_crystal_size_min 0.06
_refine_diff_density_max 2.528
_refine_diff_density_min -1.914
_refine_diff_density_rms 0.235
_refine_ls_extinction_method none
_refine_ls_goodness_of_fit_ref 1.276
_refine_ls_hydrogen_treatment constr
_refine_ls_matrix_type full
_refine_ls_number_parameters 871
_refine_ls_number_reflns 17114
_refine_ls_number_restraints 1248
_refine_ls_restrained_S_all 1.241
_refine_ls_R_factor_all 0.1092
_refine_ls_R_factor_gt 0.0936
_refine_ls_shift/su_max 0.001
_refine_ls_shift/su_mean 0.000
_refine_ls_structure_factor_coef Fsqd
_refine_ls_weighting_details 'calc w=1/[\s^2^(Fo^2^)+(0.0000P)^2^+240.0000P] where P=(Fo^2^+2Fc^2^)/3'
_refine_ls_weighting_scheme calc
_refine_ls_wR_factor_gt 0.2011
_refine_ls_wR_factor_ref 0.2069
_reflns_number_gt 14319
_reflns_number_total 17114
_reflns_threshold_expression >2sigma(I)
_cod_data_source_file om1011648_si_002.cif
_cod_data_source_block sb243_hy
_cod_depositor_comments
;
The following automatic conversions were performed:

'_exptl_crystal_density_meas' value 'none' was changed to '?' - the
value is perceived as not measured.

Automatic conversion script
Id: cif_fix_values 3008 2015-01-20 13:52:24Z robertas 
;
_cod_original_sg_symbol_H-M 'P 21/c'
_cod_database_code 4064157

loop_
_symmetry_equiv_pos_as_xyz
'x, y, z'
'-x, y+1/2, -z+1/2'
'-x, -y, -z'
'x, -y-1/2, z-1/2'

loop_
_atom_site_label
_atom_site_type_symbol
_atom_site_fract_x
_atom_site_fract_y
_atom_site_fract_z
_atom_site_U_iso_or_equiv
_atom_site_adp_type
_atom_site_occupancy
_atom_site_symmetry_multiplicity
_atom_site_calc_flag
_atom_site_refinement_flags
_atom_site_disorder_assembly
_atom_site_disorder_group
I1 I 0.40437(5) 0.52813(4) 0.76545(2) 0.02268(16) Uani 1 1 d U . .
I2 I 0.10348(5) 0.49048(4) 0.74098(2) 0.01841(15) Uani 1 1 d U . .
Cu1 Cu 0.23785(10) 0.60366(8) 0.75223(4) 0.0211(3) Uani 1 1 d U . .
Cu2 Cu 0.24798(9) 0.45346(8) 0.79338(4) 0.0175(3) Uani 1 1 d U . .
Cu3 Cu 0.27432(9) 0.47100(8) 0.70946(4) 0.0191(3) Uani 1 1 d U . .
P1 P 0.2229(2) 0.66467(16) 0.81130(8) 0.0180(5) Uani 1 1 d U . .
P2 P 0.28889(18) 0.32432(16) 0.78919(8) 0.0146(5) Uani 1 1 d U . .
P3 P 0.2680(2) 0.54059(17) 0.65120(8) 0.0179(5) Uani 1 1 d U . .
N1 N 0.2177(6) 0.5111(5) 0.8446(3) 0.0192(16) Uani 1 1 d U . .
N2 N 0.1987(6) 0.4681(5) 0.8772(3) 0.0196(17) Uani 1 1 d U . .
N3 N 0.1774(6) 0.5248(5) 0.9054(3) 0.0185(17) Uani 1 1 d U . .
C4 C 0.1841(7) 0.6026(6) 0.8912(3) 0.0162(18) Uani 1 1 d U . .
C5 C 0.2086(7) 0.5917(6) 0.8516(3) 0.0146(17) Uani 1 1 d U . .
C6 C 0.1507(7) 0.4973(6) 0.9445(3) 0.0172(18) Uani 1 1 d U . .
C7 C 0.1880(8) 0.5366(7) 0.9790(3) 0.025(2) Uani 1 1 d U . .
H7 H 0.2297 0.5810 0.9767 0.030 Uiso 1 1 calc R . .
C8 C 0.1638(8) 0.5103(7) 1.0168(3) 0.026(2) Uani 1 1 d U . .
H8 H 0.1877 0.5375 1.0406 0.031 Uiso 1 1 calc R . .
C9 C 0.1050(9) 0.4448(8) 1.0202(4) 0.031(2) Uani 1 1 d U . .
H9 H 0.0884 0.4262 1.0462 0.038 Uiso 1 1 calc R . .
C10 C 0.0707(9) 0.4064(8) 0.9847(4) 0.031(2) Uani 1 1 d U . .
H10 H 0.0301 0.3611 0.9868 0.037 Uiso 1 1 calc R . .
C11 C 0.0933(8) 0.4315(7) 0.9471(4) 0.025(2) Uani 1 1 d U . .
H11 H 0.0697 0.4040 0.9233 0.030 Uiso 1 1 calc R . .
C12 C 0.1607(8) 0.6770(6) 0.9132(3) 0.022(2) Uani 1 1 d U . .
H12A H 0.1722 0.7246 0.8957 0.026 Uiso 1 1 calc R . .
H12B H 0.2028 0.6816 0.9380 0.026 Uiso 1 1 calc R . .
C13 C 0.0602(9) 0.6797(8) 0.9254(4) 0.032(3) Uani 1 1 d U . .
H13A H 0.0184 0.6640 0.9017 0.038 Uiso 1 1 calc R . .
H13B H 0.0522 0.6394 0.9473 0.038 Uiso 1 1 calc R . .
C14 C 0.0315(13) 0.7624(11) 0.9402(6) 0.063(5) Uani 1 1 d U . .
H14A H -0.0336 0.7604 0.9477 0.094 Uiso 1 1 calc R . .
H14B H 0.0376 0.8025 0.9184 0.094 Uiso 1 1 calc R . .
H14C H 0.0718 0.7780 0.9640 0.094 Uiso 1 1 calc R . .
C15 C 0.3205(8) 0.7280(6) 0.8292(3) 0.022(2) Uani 1 1 d U . .
C16 C 0.3655(8) 0.7221(8) 0.8672(4) 0.030(2) Uani 1 1 d U . .
H16 H 0.3446 0.6834 0.8861 0.036 Uiso 1 1 calc R . .
C17 C 0.4404(9) 0.7714(8) 0.8783(4) 0.036(3) Uani 1 1 d U . .
H17 H 0.4699 0.7670 0.9048 0.043 Uiso 1 1 calc R . .
C18 C 0.4732(10) 0.8284(9) 0.8504(5) 0.039(3) Uani 1 1 d U . .
H18 H 0.5247 0.8627 0.8579 0.047 Uiso 1 1 calc R . .
C19 C 0.4296(10) 0.8334(9) 0.8125(5) 0.039(3) Uani 1 1 d U . .
H19 H 0.4519 0.8711 0.7934 0.047 Uiso 1 1 calc R . .
C20 C 0.3533(9) 0.7848(8) 0.8012(4) 0.033(3) Uani 1 1 d U . .
H20 H 0.3234 0.7898 0.7748 0.039 Uiso 1 1 calc R . .
C21 C 0.1189(8) 0.7279(6) 0.8162(3) 0.0207(19) Uani 1 1 d U . .
C22 C 0.0332(8) 0.6894(8) 0.8138(4) 0.028(2) Uani 1 1 d U . .
H22 H 0.0303 0.6327 0.8083 0.034 Uiso 1 1 calc R . .
C23 C -0.0495(9) 0.7320(8) 0.8192(4) 0.030(2) Uani 1 1 d U . .
H23 H -0.1080 0.7048 0.8187 0.036 Uiso 1 1 calc R . .
C24 C -0.0432(9) 0.8178(8) 0.8255(4) 0.038(3) Uani 1 1 d U . .
H24 H -0.0978 0.8499 0.8275 0.046 Uiso 1 1 calc R . .
C25 C 0.0412(10) 0.8514(9) 0.8284(5) 0.043(3) Uani 1 1 d U . .
H25 H 0.0455 0.9076 0.8349 0.051 Uiso 1 1 calc R . .
C26 C 0.1218(9) 0.8105(7) 0.8228(4) 0.032(3) Uani 1 1 d U . .
H26 H 0.1796 0.8387 0.8234 0.039 Uiso 1 1 calc R . .
N27 N 0.2956(6) 0.3500(5) 0.7070(3) 0.0184(16) Uani 1 1 d U . .
N28 N 0.3043(6) 0.3166(5) 0.6714(3) 0.0153(16) Uani 1 1 d U . .
N29 N 0.3192(6) 0.2364(5) 0.6787(3) 0.0189(17) Uani 1 1 d U . .
C30 C 0.3202(7) 0.2202(6) 0.7190(3) 0.0174(18) Uani 1 1 d U . .
C31 C 0.3044(7) 0.2941(6) 0.7365(3) 0.0166(17) Uani 1 1 d U . .
C32 C 0.3334(8) 0.1855(7) 0.6441(3) 0.021(2) Uani 1 1 d U . .
C33 C 0.2756(9) 0.1995(7) 0.6093(3) 0.028(2) Uani 1 1 d U . .
H33 H 0.2267 0.2385 0.6094 0.033 Uiso 1 1 calc R . .
C34 C 0.2914(10) 0.1551(8) 0.5745(4) 0.034(3) Uani 1 1 d U . .
H34 H 0.2540 0.1637 0.5501 0.040 Uiso 1 1 calc R . .
C35 C 0.3638(10) 0.0969(8) 0.5759(4) 0.037(3) Uani 1 1 d U . .
H35 H 0.3745 0.0656 0.5523 0.045 Uiso 1 1 calc R . .
C36 C 0.4174(10) 0.0854(9) 0.6100(4) 0.038(3) Uani 1 1 d U . .
H36 H 0.4659 0.0460 0.6101 0.046 Uiso 1 1 calc R . .
C37 C 0.4042(9) 0.1296(8) 0.6454(4) 0.031(2) Uani 1 1 d U . .
H37 H 0.4427 0.1212 0.6696 0.037 Uiso 1 1 calc R . .
C38 C 0.3322(8) 0.1375(7) 0.7375(3) 0.022(2) Uani 1 1 d U . .
H38A H 0.3417 0.1431 0.7674 0.027 Uiso 1 1 calc R . .
H38B H 0.3889 0.1120 0.7273 0.027 Uiso 1 1 calc R . .
C39 C 0.2485(9) 0.0813(7) 0.7278(4) 0.028(2) Uani 1 1 d U . .
H39A H 0.1920 0.1050 0.7391 0.034 Uiso 1 1 calc R . .
H39B H 0.2372 0.0767 0.6979 0.034 Uiso 1 1 calc R . .
C40 C 0.2663(11) -0.0028(8) 0.7459(5) 0.042(3) Uani 1 1 d U . .
H40A H 0.2119 -0.0375 0.7396 0.064 Uiso 1 1 calc R . .
H40B H 0.2772 0.0017 0.7756 0.064 Uiso 1 1 calc R . .
H40C H 0.3214 -0.0267 0.7343 0.064 Uiso 1 1 calc R . .
C41 C 0.4005(7) 0.3012(6) 0.8157(3) 0.0172(18) Uani 1 1 d U . .
C42 C 0.4735(8) 0.2674(7) 0.7995(4) 0.023(2) Uani 1 1 d U . .
H42 H 0.4687 0.2548 0.7712 0.028 Uiso 1 1 calc R . .
C43 C 0.5549(9) 0.2496(8) 0.8207(4) 0.031(3) Uani 1 1 d U . .
H43 H 0.6057 0.2261 0.8075 0.038 Uiso 1 1 calc R . .
C44 C 0.5618(9) 0.2664(8) 0.8620(4) 0.032(3) Uani 1 1 d U . .
H44 H 0.6171 0.2527 0.8778 0.039 Uiso 1 1 calc R . .
C45 C 0.4900(9) 0.3024(8) 0.8800(4) 0.032(3) Uani 1 1 d U . .
H45 H 0.4952 0.3145 0.9083 0.038 Uiso 1 1 calc R . .
C46 C 0.4080(9) 0.3219(8) 0.8569(4) 0.028(2) Uani 1 1 d U . .
H46 H 0.3581 0.3488 0.8691 0.034 Uiso 1 1 calc R . .
C47 C 0.2104(7) 0.2452(6) 0.8049(3) 0.0180(19) Uani 1 1 d U . .
C48 C 0.1206(8) 0.2428(7) 0.7865(3) 0.024(2) Uani 1 1 d U . .
H48 H 0.1019 0.2845 0.7677 0.029 Uiso 1 1 calc R . .
C49 C 0.0576(9) 0.1819(8) 0.7945(4) 0.030(2) Uani 1 1 d U . .
H49 H -0.0034 0.1817 0.7816 0.036 Uiso 1 1 calc R . .
C50 C 0.0858(9) 0.1211(8) 0.8217(4) 0.035(3) Uani 1 1 d U . .
H50 H 0.0443 0.0779 0.8272 0.042 Uiso 1 1 calc R . .
C51 C 0.1742(10) 0.1229(8) 0.8411(4) 0.039(3) Uani 1 1 d U . .
H51 H 0.1928 0.0813 0.8599 0.046 Uiso 1 1 calc R . .
C52 C 0.2352(9) 0.1847(7) 0.8332(4) 0.030(2) Uani 1 1 d U . .
H52 H 0.2951 0.1861 0.8471 0.036 Uiso 1 1 calc R . .
N53 N 0.2231(7) 0.6675(5) 0.6997(3) 0.0233(18) Uani 1 1 d U . .
N54 N 0.1964(7) 0.7438(5) 0.7020(3) 0.0200(18) Uani 1 1 d U . .
N55 N 0.1813(6) 0.7682(5) 0.6630(3) 0.0191(17) Uani 1 1 d U . .
C56 C 0.1989(8) 0.7077(7) 0.6363(3) 0.024(2) Uani 1 1 d U . .
C57 C 0.2265(8) 0.6422(7) 0.6607(3) 0.021(2) Uani 1 1 d U . .
C58 C 0.1524(8) 0.8505(7) 0.6554(3) 0.022(2) Uani 1 1 d U . .
C59 C 0.2133(9) 0.9012(7) 0.6359(3) 0.026(2) Uani 1 1 d U . .
H59 H 0.2721 0.8820 0.6281 0.031 Uiso 1 1 calc R . .
C60 C 0.1852(9) 0.9820(7) 0.6282(4) 0.028(2) Uani 1 1 d U . .
H60 H 0.2251 1.0187 0.6152 0.034 Uiso 1 1 calc R . .
C61 C 0.0988(9) 1.0069(7) 0.6396(4) 0.027(2) Uani 1 1 d U . .
H61 H 0.0787 1.0608 0.6335 0.032 Uiso 1 1 calc R . .
C62 C 0.0416(9) 0.9565(8) 0.6595(4) 0.029(2) Uani 1 1 d U . .
H62 H -0.0167 0.9758 0.6679 0.035 Uiso 1 1 calc R . .
C63 C 0.0691(8) 0.8756(7) 0.6677(4) 0.026(2) Uani 1 1 d U . .
H63 H 0.0300 0.8397 0.6816 0.032 Uiso 1 1 calc R . .
C64 C 0.1885(9) 0.7165(7) 0.5913(3) 0.029(2) Uani 1 1 d DU A .
H64A H 0.1976 0.6621 0.5792 0.035 Uiso 1 1 calc R . .
H64B H 0.2402 0.7514 0.5828 0.035 Uiso 1 1 calc R . .
C65 C 0.0990(11) 0.7507(11) 0.5725(4) 0.051(4) Uani 1 1 d DU . .
H65A H 0.0992 0.8098 0.5782 0.061 Uiso 0.59(2) 1 calc PR A 1
H65B H 0.1010 0.7445 0.5426 0.061 Uiso 0.59(2) 1 calc PR A 1
H65C H 0.0480 0.7383 0.5906 0.061 Uiso 0.41(2) 1 calc PR A 2
H65D H 0.1049 0.8106 0.5710 0.061 Uiso 0.41(2) 1 calc PR A 2
C66 C 0.0115(16) 0.7194(17) 0.5838(8) 0.050(5) Uiso 0.59(2) 1 d PDU A 1
H66A H -0.0394 0.7495 0.5695 0.074 Uiso 0.59(2) 1 calc PR A 1
H66B H 0.0068 0.7253 0.6133 0.074 Uiso 0.59(2) 1 calc PR A 1
H66C H 0.0069 0.6617 0.5765 0.074 Uiso 0.59(2) 1 calc PR A 1
C66' C 0.073(2) 0.720(2) 0.5323(9) 0.050(5) Uiso 0.41(2) 1 d PDU A 2
H66D H 0.0141 0.7447 0.5224 0.074 Uiso 0.41(2) 1 calc PR A 2
H66E H 0.0663 0.6609 0.5335 0.074 Uiso 0.41(2) 1 calc PR A 2
H66F H 0.1222 0.7340 0.5138 0.074 Uiso 0.41(2) 1 calc PR A 2
C67 C 0.1853(8) 0.5036(7) 0.6115(3) 0.023(2) Uani 1 1 d U . .
C68 C 0.0959(9) 0.5265(9) 0.6089(4) 0.037(3) Uani 1 1 d U . .
H68 H 0.0740 0.5633 0.6285 0.044 Uiso 1 1 calc R . .
C69 C 0.0352(10) 0.4982(9) 0.5786(4) 0.040(3) Uani 1 1 d U . .
H69 H -0.0280 0.5158 0.5773 0.048 Uiso 1 1 calc R . .
C70 C 0.0646(11) 0.4451(9) 0.5504(4) 0.041(3) Uani 1 1 d U . .
H70 H 0.0222 0.4263 0.5292 0.049 Uiso 1 1 calc R . .
C71 C 0.1552(10) 0.4185(9) 0.5524(4) 0.038(3) Uani 1 1 d U . .
H71 H 0.1759 0.3808 0.5330 0.045 Uiso 1 1 calc R . .
C72 C 0.2156(10) 0.4473(8) 0.5829(4) 0.033(3) Uani 1 1 d U . .
H72 H 0.2785 0.4291 0.5848 0.040 Uiso 1 1 calc R . .
C73 C 0.3782(8) 0.5552(6) 0.6266(3) 0.0193(19) Uani 1 1 d U . .
C74 C 0.4597(9) 0.5391(8) 0.6497(4) 0.029(2) Uani 1 1 d U . .
H74 H 0.4576 0.5214 0.6772 0.035 Uiso 1 1 calc R . .
C75 C 0.5445(9) 0.5492(8) 0.6321(4) 0.034(3) Uani 1 1 d U . .
H75 H 0.6007 0.5376 0.6478 0.041 Uiso 1 1 calc R . .
C76 C 0.5497(9) 0.5752(8) 0.5930(4) 0.034(3) Uani 1 1 d U . .
H76 H 0.6088 0.5837 0.5820 0.041 Uiso 1 1 calc R . .
C77 C 0.4689(10) 0.5892(9) 0.5695(4) 0.042(3) Uani 1 1 d U . .
H77 H 0.4718 0.6064 0.5420 0.050 Uiso 1 1 calc R . .
C78 C 0.3816(9) 0.5779(8) 0.5864(4) 0.034(3) Uani 1 1 d U . .
H78 H 0.3255 0.5860 0.5701 0.041 Uiso 1 1 calc R . .
Cu4 Cu 0.45187(10) 0.92623(9) 0.50236(4) 0.0262(3) Uani 1 1 d U . .
I3 I 0.40529(5) 1.03747(5) 0.45112(2) 0.02844(18) Uani 1 1 d U . .
I4 I 0.36669(6) 0.79391(5) 0.50865(3) 0.0327(2) Uani 1 1 d U . .
C1C C 0.7105(18) 0.402(2) 0.5508(5) 0.043(5) Uiso 0.50 1 d PDU B 1
H1C1 H 0.6463 0.4240 0.5463 0.052 Uiso 0.50 1 calc PR B 1
H1C2 H 0.7072 0.3423 0.5497 0.052 Uiso 0.50 1 calc PR B 1
Cl1 Cl 0.7567(17) 0.4327(11) 0.5980(5) 0.062(5) Uani 0.50 1 d PDU B 1
Cl2 Cl 0.7786(14) 0.4373(14) 0.5127(5) 0.123(8) Uani 0.50 1 d PDU B 1
C1C' C 0.6865(18) 0.4040(19) 0.5577(6) 0.043(5) Uiso 0.50 1 d PDU C 2
H1C3 H 0.6243 0.4241 0.5646 0.052 Uiso 0.50 1 calc PR C 2
H1C4 H 0.6796 0.3464 0.5493 0.052 Uiso 0.50 1 calc PR C 2
Cl1' Cl 0.7624(16) 0.4101(10) 0.6003(3) 0.043(4) Uani 0.50 1 d PDU C 2
Cl2' Cl 0.7247(14) 0.4600(10) 0.5173(4) 0.091(6) Uani 0.50 1 d PDU C 2
C2C C 0.6245(11) -0.2721(11) 0.5128(5) 0.086(5) Uani 1 1 d DU . .
H2C1 H 0.5768 -0.2747 0.5334 0.104 Uiso 1 1 calc R . .
H2C2 H 0.6175 -0.2190 0.4988 0.104 Uiso 1 1 calc R . .
Cl3 Cl 0.6019(5) -0.3483(5) 0.4776(2) 0.118(2) Uani 1 1 d DU . .
Cl4 Cl 0.7339(5) -0.2762(6) 0.5377(3) 0.155(4) Uani 1 1 d DU . .

loop_
_atom_site_aniso_label
_atom_site_aniso_U_11
_atom_site_aniso_U_22
_atom_site_aniso_U_33
_atom_site_aniso_U_23
_atom_site_aniso_U_13
_atom_site_aniso_U_12
I1 0.0203(3) 0.0211(4) 0.0266(4) -0.0027(3) 0.0004(3) -0.0066(3)
I2 0.0174(3) 0.0135(3) 0.0242(3) 0.0023(2) -0.0006(2) 0.0017(3)
Cu1 0.0342(8) 0.0125(6) 0.0169(6) 0.0007(5) 0.0045(5) -0.0011(5)
Cu2 0.0222(6) 0.0097(6) 0.0205(6) -0.0023(5) 0.0009(5) 0.0016(5)
Cu3 0.0252(7) 0.0114(6) 0.0209(6) 0.0021(5) 0.0022(5) 0.0016(5)
P1 0.0261(14) 0.0097(12) 0.0182(12) 0.0003(9) 0.0024(10) -0.0005(10)
P2 0.0171(12) 0.0087(12) 0.0176(12) -0.0003(9) -0.0026(10) 0.0008(10)
P3 0.0228(13) 0.0116(13) 0.0194(12) 0.0005(9) 0.0031(10) 0.0002(11)
N1 0.025(4) 0.014(4) 0.019(3) 0.002(3) 0.003(3) 0.000(4)
N2 0.028(5) 0.015(4) 0.016(4) 0.000(3) 0.001(3) 0.001(4)
N3 0.024(4) 0.014(4) 0.018(4) -0.003(3) 0.000(3) -0.002(3)
C4 0.016(4) 0.013(4) 0.019(4) 0.000(3) -0.003(3) -0.004(3)
C5 0.015(4) 0.007(4) 0.021(4) -0.001(3) -0.003(3) -0.002(3)
C6 0.019(4) 0.015(4) 0.018(4) 0.004(3) 0.000(3) 0.012(3)
C7 0.026(5) 0.026(5) 0.024(4) 0.000(4) 0.000(4) 0.002(4)
C8 0.031(5) 0.027(5) 0.020(4) 0.001(4) 0.001(4) 0.006(4)
C9 0.034(6) 0.035(6) 0.026(4) 0.005(4) 0.005(4) 0.002(4)
C10 0.036(6) 0.027(5) 0.029(5) 0.004(4) 0.005(4) -0.004(4)
C11 0.022(5) 0.030(5) 0.025(4) 0.000(4) 0.003(4) 0.001(4)
C12 0.033(5) 0.011(4) 0.022(5) 0.002(3) 0.000(4) 0.003(4)
C13 0.037(5) 0.030(5) 0.029(5) 0.003(4) 0.011(4) 0.006(5)
C14 0.066(8) 0.047(7) 0.077(8) -0.004(6) 0.025(7) 0.019(6)
C15 0.026(4) 0.012(4) 0.029(5) -0.004(3) 0.007(4) 0.001(3)
C16 0.026(5) 0.027(5) 0.036(5) -0.004(4) 0.001(4) -0.001(4)
C17 0.025(5) 0.033(6) 0.049(6) -0.004(4) -0.002(4) -0.004(4)
C18 0.032(6) 0.030(6) 0.056(6) -0.006(5) 0.003(5) -0.007(5)
C19 0.039(6) 0.032(6) 0.048(5) -0.003(5) 0.014(5) -0.008(5)
C20 0.036(5) 0.027(5) 0.036(5) 0.001(4) 0.010(4) -0.010(4)
C21 0.031(4) 0.010(4) 0.020(4) 0.003(3) -0.001(4) 0.001(3)
C22 0.027(4) 0.025(5) 0.032(5) -0.005(4) -0.004(4) 0.000(4)
C23 0.029(5) 0.027(5) 0.033(5) 0.008(4) 0.000(4) -0.003(4)
C24 0.026(5) 0.035(5) 0.051(6) -0.012(5) -0.022(5) 0.019(4)
C25 0.039(5) 0.025(5) 0.063(7) -0.003(5) -0.011(5) 0.007(4)
C26 0.031(5) 0.016(4) 0.050(6) -0.002(4) -0.008(5) -0.003(4)
N27 0.021(4) 0.015(3) 0.019(4) -0.001(3) 0.003(3) -0.001(3)
N28 0.015(4) 0.011(4) 0.021(4) -0.001(3) 0.003(3) 0.001(3)
N29 0.021(4) 0.014(4) 0.022(4) -0.001(3) 0.002(3) 0.002(3)
C30 0.015(4) 0.017(4) 0.020(4) 0.001(3) -0.001(4) 0.003(4)
C31 0.013(4) 0.014(4) 0.022(4) 0.002(3) -0.003(3) 0.004(4)
C32 0.024(5) 0.017(4) 0.023(4) -0.005(3) 0.005(4) -0.008(4)
C33 0.038(5) 0.023(5) 0.022(4) -0.002(4) 0.003(4) -0.003(4)
C34 0.042(6) 0.031(6) 0.028(5) -0.006(4) 0.004(4) -0.011(4)
C35 0.045(6) 0.034(6) 0.033(5) -0.014(5) 0.012(4) -0.008(5)
C36 0.038(6) 0.038(6) 0.039(5) -0.008(5) 0.015(4) 0.004(5)
C37 0.032(5) 0.029(5) 0.032(5) -0.005(4) 0.006(4) 0.002(4)
C38 0.028(5) 0.020(4) 0.019(4) -0.001(3) -0.001(4) 0.007(4)
C39 0.036(5) 0.018(5) 0.030(5) 0.000(4) -0.002(4) -0.003(4)
C40 0.051(7) 0.024(5) 0.051(7) 0.004(5) -0.009(6) -0.001(5)
C41 0.021(4) 0.010(4) 0.020(4) -0.001(3) -0.003(3) -0.001(3)
C42 0.020(4) 0.017(5) 0.033(5) 0.008(4) -0.004(4) 0.001(4)
C43 0.023(5) 0.035(6) 0.036(5) -0.004(5) -0.002(4) 0.003(4)
C44 0.026(5) 0.033(6) 0.036(5) -0.003(5) -0.010(4) 0.008(4)
C45 0.035(5) 0.032(6) 0.028(5) -0.005(4) -0.009(4) 0.007(5)
C46 0.030(5) 0.027(5) 0.028(4) -0.003(4) -0.005(4) 0.012(4)
C47 0.022(4) 0.011(4) 0.021(4) -0.002(3) 0.005(3) -0.002(3)
C48 0.026(4) 0.025(5) 0.023(5) -0.004(4) 0.000(4) 0.000(4)
C49 0.024(5) 0.029(5) 0.037(5) -0.009(4) 0.005(4) -0.006(4)
C50 0.033(5) 0.034(6) 0.039(6) 0.000(4) 0.012(4) -0.013(5)
C51 0.046(6) 0.030(6) 0.040(6) 0.013(5) 0.002(5) -0.014(5)
C52 0.030(5) 0.024(5) 0.035(5) 0.010(4) -0.004(4) -0.004(4)
N53 0.038(5) 0.010(4) 0.023(4) 0.005(3) 0.011(4) -0.003(4)
N54 0.030(5) 0.010(4) 0.021(4) 0.001(3) 0.006(4) 0.001(4)
N55 0.027(5) 0.013(4) 0.018(4) 0.002(3) 0.009(4) 0.000(3)
C56 0.032(5) 0.015(4) 0.025(4) -0.001(3) 0.007(4) 0.002(4)
C57 0.028(5) 0.015(4) 0.021(4) -0.001(3) 0.006(4) 0.004(4)
C58 0.029(5) 0.016(4) 0.022(5) 0.001(3) 0.000(4) 0.001(4)
C59 0.033(5) 0.017(4) 0.028(5) 0.002(4) 0.008(4) -0.002(4)
C60 0.038(5) 0.020(5) 0.027(5) 0.005(4) 0.003(4) 0.000(4)
C61 0.038(5) 0.016(4) 0.027(5) 0.000(4) -0.004(4) 0.005(4)
C62 0.025(5) 0.028(5) 0.032(5) -0.005(4) -0.002(4) 0.006(4)
C63 0.028(5) 0.019(4) 0.032(5) -0.003(4) 0.003(4) -0.001(4)
C64 0.044(6) 0.021(5) 0.024(4) 0.002(4) 0.006(4) -0.002(5)
C65 0.050(7) 0.062(7) 0.039(6) -0.013(6) -0.008(5) 0.005(6)
C67 0.031(4) 0.017(5) 0.020(4) 0.001(3) 0.003(3) 0.001(4)
C68 0.030(5) 0.043(6) 0.038(5) -0.001(5) 0.002(4) 0.003(5)
C69 0.036(5) 0.036(6) 0.047(6) 0.004(5) -0.006(4) 0.000(5)
C70 0.049(5) 0.033(6) 0.040(6) 0.006(4) -0.007(5) -0.009(5)
C71 0.050(6) 0.032(6) 0.031(5) -0.009(4) 0.002(5) -0.001(5)
C72 0.037(5) 0.031(6) 0.030(5) -0.007(4) 0.000(4) 0.006(5)
C73 0.025(4) 0.007(4) 0.026(4) -0.002(3) 0.006(3) 0.001(3)
C74 0.030(4) 0.026(5) 0.033(5) 0.002(4) 0.007(4) 0.005(4)
C75 0.030(5) 0.034(6) 0.039(5) 0.002(5) 0.008(4) 0.003(5)
C76 0.030(5) 0.031(6) 0.043(5) 0.005(5) 0.012(4) 0.001(5)
C77 0.038(5) 0.050(7) 0.039(5) 0.012(5) 0.012(4) -0.003(5)
C78 0.032(5) 0.038(6) 0.033(5) 0.006(5) 0.008(4) -0.002(5)
Cu4 0.0257(7) 0.0227(7) 0.0300(8) 0.0019(6) -0.0007(6) 0.0007(6)
I3 0.0267(4) 0.0262(4) 0.0318(4) 0.0078(3) -0.0041(3) -0.0038(3)
I4 0.0359(4) 0.0211(4) 0.0396(5) 0.0074(3) -0.0124(3) -0.0041(3)
Cl1 0.060(7) 0.030(10) 0.093(8) -0.012(6) -0.030(6) 0.010(7)
Cl2 0.145(17) 0.142(19) 0.075(8) 0.030(10) -0.042(10) -0.077(14)
Cl1' 0.072(8) 0.020(8) 0.035(4) 0.003(3) -0.006(4) -0.001(6)
Cl2' 0.178(18) 0.063(7) 0.033(4) 0.022(4) 0.003(7) -0.004(10)
C2C 0.095(8) 0.089(9) 0.079(8) 0.022(6) 0.028(7) 0.002(8)
Cl3 0.126(6) 0.123(6) 0.110(5) 0.001(4) 0.048(4) 0.029(5)
Cl4 0.073(4) 0.128(7) 0.264(11) 0.039(7) 0.023(5) 0.021(4)

loop_
_atom_type_symbol
_atom_type_description
_atom_type_scat_dispersion_real
_atom_type_scat_dispersion_imag
_atom_type_scat_source
C C 0.0033 0.0016 'International Tables Vol C Tables 4.2.6.8 and 6.1.1.4'
H H 0.0000 0.0000 'International Tables Vol C Tables 4.2.6.8 and 6.1.1.4'
N N 0.0061 0.0033 'International Tables Vol C Tables 4.2.6.8 and 6.1.1.4'
P P 0.1023 0.0942 'International Tables Vol C Tables 4.2.6.8 and 6.1.1.4'
Cu Cu 0.3201 1.2651 'International Tables Vol C Tables 4.2.6.8 and 6.1.1.4'
I I -0.4742 1.8119 'International Tables Vol C Tables 4.2.6.8 and 6.1.1.4'
Cl Cl 0.1484 0.1585 'International Tables Vol C Tables 4.2.6.8 and 6.1.1.4'

loop_
_geom_angle_atom_site_label_1
_geom_angle_atom_site_label_2
_geom_angle_atom_site_label_3
_geom_angle
_geom_angle_site_symmetry_1
_geom_angle_site_symmetry_3
Cu1 I1 Cu3 58.91(4) . .
Cu1 I1 Cu2 62.02(4) . .
Cu3 I1 Cu2 62.03(4) . .
Cu2 I2 Cu1 63.17(4) . .
Cu2 I2 Cu3 62.69(4) . .
Cu1 I2 Cu3 58.83(4) . .
N53 Cu1 P1 120.3(3) . .
N53 Cu1 Cu3 89.4(3) . .
P1 Cu1 Cu3 150.31(10) . .
N53 Cu1 I2 101.7(3) . .
P1 Cu1 I2 109.31(9) . .
Cu3 Cu1 I2 61.40(4) . .
N53 Cu1 I1 115.1(3) . .
P1 Cu1 I1 101.37(9) . .
Cu3 Cu1 I1 60.67(4) . .
I2 Cu1 I1 108.86(5) . .
N53 Cu1 Cu2 150.0(3) . .
P1 Cu1 Cu2 88.94(9) . .
Cu3 Cu1 Cu2 61.87(5) . .
I2 Cu1 Cu2 58.37(4) . .
I1 Cu1 Cu2 59.95(4) . .
N1 Cu2 P2 125.4(3) . .
N1 Cu2 I2 103.6(3) . .
P2 Cu2 I2 112.06(8) . .
N1 Cu2 I1 106.8(3) . .
P2 Cu2 I1 100.55(9) . .
I2 Cu2 I1 107.32(5) . .
N1 Cu2 Cu1 88.9(3) . .
P2 Cu2 Cu1 145.06(9) . .
I2 Cu2 Cu1 58.46(4) . .
I1 Cu2 Cu1 58.03(4) . .
N1 Cu2 Cu3 145.3(3) . .
P2 Cu2 Cu3 89.22(8) . .
I2 Cu2 Cu3 59.45(4) . .
I1 Cu2 Cu3 58.14(4) . .
Cu1 Cu2 Cu3 56.41(4) . .
N27 Cu3 P3 118.1(3) . .
N27 Cu3 Cu1 149.8(3) . .
P3 Cu3 Cu1 91.89(9) . .
N27 Cu3 I1 105.6(3) . .
P3 Cu3 I1 113.43(9) . .
Cu1 Cu3 I1 60.42(4) . .
N27 Cu3 I2 105.8(3) . .
P3 Cu3 I2 105.79(9) . .
Cu1 Cu3 I2 59.77(4) . .
I1 Cu3 I2 107.40(5) . .
N27 Cu3 Cu2 88.1(3) . .
P3 Cu3 Cu2 153.11(9) . .
Cu1 Cu3 Cu2 61.73(5) . .
I1 Cu3 Cu2 59.83(4) . .
I2 Cu3 Cu2 57.86(4) . .
C5 P1 C15 105.2(5) . .
C5 P1 C21 100.7(5) . .
C15 P1 C21 105.2(5) . .
C5 P1 Cu1 111.3(3) . .
C15 P1 Cu1 115.7(4) . .
C21 P1 Cu1 117.1(4) . .
C47 P2 C41 104.9(5) . .
C47 P2 C31 100.7(5) . .
C41 P2 C31 104.2(5) . .
C47 P2 Cu2 120.0(4) . .
C41 P2 Cu2 113.6(3) . .
C31 P2 Cu2 111.6(3) . .
C57 P3 C67 103.0(5) . .
C57 P3 C73 104.8(5) . .
C67 P3 C73 105.7(5) . .
C57 P3 Cu3 108.9(4) . .
C67 P3 Cu3 116.0(4) . .
C73 P3 Cu3 116.9(4) . .
N2 N1 C5 111.2(9) . .
N2 N1 Cu2 119.4(7) . .
C5 N1 Cu2 129.3(7) . .
N1 N2 N3 104.5(8) . .
N2 N3 C4 112.5(8) . .
N2 N3 C6 118.5(8) . .
C4 N3 C6 129.0(9) . .
N3 C4 C5 103.2(9) . .
N3 C4 C12 126.0(9) . .
C5 C4 C12 130.6(10) . .
N1 C5 C4 108.6(9) . .
N1 C5 P1 120.8(8) . .
C4 C5 P1 130.5(8) . .
C11 C6 C7 121.5(10) . .
C11 C6 N3 120.0(10) . .
C7 C6 N3 118.4(10) . .
C8 C7 C6 119.0(11) . .
C8 C7 H7 120.5 . .
C6 C7 H7 120.5 . .
C9 C8 C7 120.5(11) . .
C9 C8 H8 119.8 . .
C7 C8 H8 119.8 . .
C8 C9 C10 118.4(11) . .
C8 C9 H9 120.8 . .
C10 C9 H9 120.8 . .
C11 C10 C9 122.1(12) . .
C11 C10 H10 118.9 . .
C9 C10 H10 118.9 . .
C10 C11 C6 118.4(11) . .
C10 C11 H11 120.8 . .
C6 C11 H11 120.8 . .
C4 C12 C13 113.7(10) . .
C4 C12 H12A 108.8 . .
C13 C12 H12A 108.8 . .
C4 C12 H12B 108.8 . .
C13 C12 H12B 108.8 . .
H12A C12 H12B 107.7 . .
C14 C13 C12 113.1(12) . .
C14 C13 H13A 109.0 . .
C12 C13 H13A 109.0 . .
C14 C13 H13B 109.0 . .
C12 C13 H13B 109.0 . .
H13A C13 H13B 107.8 . .
C13 C14 H14A 109.5 . .
C13 C14 H14B 109.5 . .
H14A C14 H14B 109.5 . .
C13 C14 H14C 109.5 . .
H14A C14 H14C 109.5 . .
H14B C14 H14C 109.5 . .
C16 C15 C20 118.8(11) . .
C16 C15 P1 124.5(9) . .
C20 C15 P1 116.7(9) . .
C15 C16 C17 121.1(13) . .
C15 C16 H16 119.4 . .
C17 C16 H16 119.4 . .
C16 C17 C18 120.2(13) . .
C16 C17 H17 119.9 . .
C18 C17 H17 119.9 . .
C19 C18 C17 118.7(13) . .
C19 C18 H18 120.6 . .
C17 C18 H18 120.6 . .
C18 C19 C20 121.5(13) . .
C18 C19 H19 119.2 . .
C20 C19 H19 119.2 . .
C19 C20 C15 119.7(13) . .
C19 C20 H20 120.2 . .
C15 C20 H20 120.2 . .
C26 C21 C22 118.7(11) . .
C26 C21 P1 123.8(9) . .
C22 C21 P1 117.5(8) . .
C21 C22 C23 121.5(11) . .
C21 C22 H22 119.3 . .
C23 C22 H22 119.3 . .
C22 C23 C24 117.8(12) . .
C22 C23 H23 121.1 . .
C24 C23 H23 121.1 . .
C25 C24 C23 118.1(12) . .
C25 C24 H24 120.9 . .
C23 C24 H24 120.9 . .
C24 C25 C26 124.2(13) . .
C24 C25 H25 117.9 . .
C26 C25 H25 117.9 . .
C25 C26 C21 119.5(13) . .
C25 C26 H26 120.3 . .
C21 C26 H26 120.3 . .
N28 N27 C31 110.5(9) . .
N28 N27 Cu3 118.3(7) . .
C31 N27 Cu3 131.2(7) . .
N27 N28 N29 105.9(8) . .
C30 N29 N28 111.0(8) . .
C30 N29 C32 131.9(9) . .
N28 N29 C32 117.1(9) . .
N29 C30 C31 104.2(9) . .
N29 C30 C38 124.9(9) . .
C31 C30 C38 130.8(10) . .
N27 C31 C30 108.4(9) . .
N27 C31 P2 119.2(8) . .
C30 C31 P2 132.3(8) . .
C37 C32 C33 123.0(11) . .
C37 C32 N29 120.3(10) . .
C33 C32 N29 116.6(10) . .
C34 C33 C32 118.1(12) . .
C34 C33 H33 120.9 . .
C32 C33 H33 120.9 . .
C33 C34 C35 119.1(12) . .
C33 C34 H34 120.5 . .
C35 C34 H34 120.5 . .
C36 C35 C34 120.7(12) . .
C36 C35 H35 119.6 . .
C34 C35 H35 119.6 . .
C35 C36 C37 121.8(13) . .
C35 C36 H36 119.1 . .
C37 C36 H36 119.1 . .
C32 C37 C36 117.3(12) . .
C32 C37 H37 121.4 . .
C36 C37 H37 121.4 . .
C30 C38 C39 113.2(9) . .
C30 C38 H38A 108.9 . .
C39 C38 H38A 108.9 . .
C30 C38 H38B 108.9 . .
C39 C38 H38B 108.9 . .
H38A C38 H38B 107.8 . .
C40 C39 C38 110.8(10) . .
C40 C39 H39A 109.5 . .
C38 C39 H39A 109.5 . .
C40 C39 H39B 109.5 . .
C38 C39 H39B 109.5 . .
H39A C39 H39B 108.1 . .
C39 C40 H40A 109.5 . .
C39 C40 H40B 109.5 . .
H40A C40 H40B 109.5 . .
C39 C40 H40C 109.5 . .
H40A C40 H40C 109.5 . .
H40B C40 H40C 109.5 . .
C42 C41 C46 118.3(10) . .
C42 C41 P2 126.3(9) . .
C46 C41 P2 115.5(8) . .
C41 C42 C43 124.2(12) . .
C41 C42 H42 117.9 . .
C43 C42 H42 117.9 . .
C42 C43 C44 118.1(12) . .
C42 C43 H43 120.9 . .
C44 C43 H43 120.9 . .
C45 C44 C43 120.2(11) . .
C45 C44 H44 119.9 . .
C43 C44 H44 119.9 . .
C44 C45 C46 120.0(12) . .
C44 C45 H45 120.0 . .
C46 C45 H45 120.0 . .
C41 C46 C45 119.0(11) . .
C41 C46 H46 120.5 . .
C45 C46 H46 120.5 . .
C48 C47 C52 117.7(10) . .
C48 C47 P2 118.0(8) . .
C52 C47 P2 124.2(9) . .
C49 C48 C47 122.4(11) . .
C49 C48 H48 118.8 . .
C47 C48 H48 118.8 . .
C48 C49 C50 118.4(12) . .
C48 C49 H49 120.8 . .
C50 C49 H49 120.8 . .
C51 C50 C49 120.4(12) . .
C51 C50 H50 119.8 . .
C49 C50 H50 119.8 . .
C52 C51 C50 120.3(12) . .
C52 C51 H51 119.8 . .
C50 C51 H51 119.8 . .
C51 C52 C47 120.8(12) . .
C51 C52 H52 119.6 . .
C47 C52 H52 119.6 . .
N54 N53 C57 112.0(9) . .
N54 N53 Cu1 117.6(7) . .
C57 N53 Cu1 130.0(8) . .
N53 N54 N55 105.2(8) . .
N54 N55 C56 111.6(9) . .
N54 N55 C58 118.5(9) . .
C56 N55 C58 129.9(9) . .
N55 C56 C57 104.8(9) . .
N55 C56 C64 124.0(10) . .
C57 C56 C64 131.3(10) . .
N53 C57 C56 106.5(9) . .
N53 C57 P3 118.6(8) . .
C56 C57 P3 134.9(9) . .
C63 C58 C59 123.0(11) . .
C63 C58 N55 119.3(10) . .
C59 C58 N55 117.7(10) . .
C58 C59 C60 117.9(11) . .
C58 C59 H59 121.0 . .
C60 C59 H59 121.0 . .
C61 C60 C59 119.0(11) . .
C61 C60 H60 120.5 . .
C59 C60 H60 120.5 . .
C62 C61 C60 121.8(11) . .
C62 C61 H61 119.1 . .
C60 C61 H61 119.1 . .
C61 C62 C63 119.8(12) . .
C61 C62 H62 120.1 . .
C63 C62 H62 120.1 . .
C58 C63 C62 118.4(11) . .
C58 C63 H63 120.8 . .
C62 C63 H63 120.8 . .
C56 C64 C65 118.7(10) . .
C56 C64 H64A 107.6 . .
C65 C64 H64A 107.6 . .
C56 C64 H64B 107.6 . .
C65 C64 H64B 107.6 . .
H64A C64 H64B 107.1 . .
C66 C65 C66' 86(2) . .
C66 C65 C64 120.1(15) . .
C66' C65 C64 114.4(16) . .
C66 C65 H65A 107.3 . .
C66' C65 H65A 121.0 . .
C64 C65 H65A 107.3 . .
C66 C65 H65B 107.3 . .
C66' C65 H65B 22.3 . .
C64 C65 H65B 107.3 . .
H65A C65 H65B 106.9 . .
C66 C65 H65C 22.6 . .
C66' C65 H65C 108.7 . .
C64 C65 H65C 108.7 . .
H65A C65 H65C 94.7 . .
H65B C65 H65C 129.7 . .
C66 C65 H65D 116.8 . .
C66' C65 H65D 108.7 . .
C64 C65 H65D 108.7 . .
H65A C65 H65D 14.9 . .
H65B C65 H65D 92.7 . .
H65C C65 H65D 107.6 . .
C65 C66 H66A 109.5 . .
C65 C66 H66B 109.5 . .
H66A C66 H66B 109.5 . .
C65 C66 H66C 109.5 . .
H66A C66 H66C 109.5 . .
H66B C66 H66C 109.5 . .
C65 C66' H66D 109.5 . .
C65 C66' H66E 109.5 . .
H66D C66' H66E 109.5 . .
C65 C66' H66F 109.5 . .
H66D C66' H66F 109.5 . .
H66E C66' H66F 109.5 . .
C68 C67 C72 118.4(12) . .
C68 C67 P3 122.5(10) . .
C72 C67 P3 119.1(9) . .
C67 C68 C69 121.4(13) . .
C67 C68 H68 119.3 . .
C69 C68 H68 119.3 . .
C70 C69 C68 120.5(14) . .
C70 C69 H69 119.8 . .
C68 C69 H69 119.8 . .
C69 C70 C71 120.1(13) . .
C69 C70 H70 119.9 . .
C71 C70 H70 119.9 . .
C70 C71 C72 118.9(13) . .
C70 C71 H71 120.5 . .
C72 C71 H71 120.5 . .
C71 C72 C67 120.6(12) . .
C71 C72 H72 119.7 . .
C67 C72 H72 119.7 . .
C78 C73 C74 120.3(11) . .
C78 C73 P3 122.6(9) . .
C74 C73 P3 117.1(9) . .
C73 C74 C75 118.7(12) . .
C73 C74 H74 120.6 . .
C75 C74 H74 120.6 . .
C76 C75 C74 121.9(13) . .
C76 C75 H75 119.0 . .
C74 C75 H75 119.0 . .
C75 C76 C77 119.6(13) . .
C75 C76 H76 120.2 . .
C77 C76 H76 120.2 . .
C76 C77 C78 119.7(13) . .
C76 C77 H77 120.2 . .
C78 C77 H77 120.2 . .
C73 C78 C77 119.7(13) . .
C73 C78 H78 120.2 . .
C77 C78 H78 120.2 . .
I4 Cu4 I3 124.49(6) . .
I4 Cu4 I3 122.04(6) . 3_676
I3 Cu4 I3 113.46(6) . 3_676
I4 Cu4 Cu4 178.44(10) . 3_676
I3 Cu4 Cu4 56.83(5) . 3_676
I3 Cu4 Cu4 56.62(5) 3_676 3_676
Cu4 I3 Cu4 66.54(6) . 3_676
Cl1 C1C Cl2 110.6(11) . .
Cl1 C1C H1C1 109.5 . .
Cl2 C1C H1C1 109.5 . .
Cl1 C1C H1C2 109.5 . .
Cl2 C1C H1C2 109.5 . .
H1C1 C1C H1C2 108.1 . .
Cl1' C1C' Cl2' 112.3(11) . .
Cl1' C1C' H1C3 109.2 . .
Cl2' C1C' H1C3 109.2 . .
Cl1' C1C' H1C4 109.2 . .
Cl2' C1C' H1C4 109.2 . .
H1C3 C1C' H1C4 107.9 . .
Cl3 C2C Cl4 114.8(11) . .
Cl3 C2C H2C1 108.6 . .
Cl4 C2C H2C1 108.6 . .
Cl3 C2C H2C2 108.6 . .
Cl4 C2C H2C2 108.6 . .
H2C1 C2C H2C2 107.5 . .

loop_
_geom_bond_atom_site_label_1
_geom_bond_atom_site_label_2
_geom_bond_distance
_geom_bond_site_symmetry_2
I1 Cu1 2.7048(16) .
I1 Cu3 2.7114(15) .
I1 Cu2 2.7599(15) .
I2 Cu2 2.6870(15) .
I2 Cu1 2.6894(16) .
I2 Cu3 2.7329(15) .
Cu1 N53 2.021(9) .
Cu1 P1 2.206(3) .
Cu1 Cu3 2.6633(19) .
Cu1 Cu2 2.8158(18) .
Cu2 N1 2.002(9) .
Cu2 P2 2.210(3) .
Cu2 Cu3 2.8195(18) .
Cu3 N27 2.015(9) .
Cu3 P3 2.228(3) .
P1 C5 1.807(10) .
P1 C15 1.815(12) .
P1 C21 1.833(12) .
P2 C47 1.815(11) .
P2 C41 1.817(11) .
P2 C31 1.826(11) .
P3 C57 1.807(11) .
P3 C67 1.817(12) .
P3 C73 1.833(11) .
N1 N2 1.323(12) .
N1 C5 1.351(13) .
N2 N3 1.363(12) .
N3 C4 1.369(13) .
N3 C6 1.433(13) .
C4 C5 1.379(14) .
C4 C12 1.470(15) .
C6 C11 1.366(16) .
C6 C7 1.387(15) .
C7 C8 1.376(16) .
C7 H7 0.9500 .
C8 C9 1.376(18) .
C8 H8 0.9500 .
C9 C10 1.391(18) .
C9 H9 0.9500 .
C10 C11 1.358(16) .
C10 H10 0.9500 .
C11 H11 0.9500 .
C12 C13 1.518(17) .
C12 H12A 0.9900 .
C12 H12B 0.9900 .
C13 C14 1.51(2) .
C13 H13A 0.9900 .
C13 H13B 0.9900 .
C14 H14A 0.9800 .
C14 H14B 0.9800 .
C14 H14C 0.9800 .
C15 C16 1.376(17) .
C15 C20 1.410(16) .
C16 C17 1.378(17) .
C16 H16 0.9500 .
C17 C18 1.41(2) .
C17 H17 0.9500 .
C18 C19 1.36(2) .
C18 H18 0.9500 .
C19 C20 1.387(18) .
C19 H19 0.9500 .
C20 H20 0.9500 .
C21 C26 1.376(16) .
C21 C22 1.381(16) .
C22 C23 1.397(17) .
C22 H22 0.9500 .
C23 C24 1.428(18) .
C23 H23 0.9500 .
C24 C25 1.33(2) .
C24 H24 0.9500 .
C25 C26 1.358(19) .
C25 H25 0.9500 .
C26 H26 0.9500 .
N27 N28 1.307(12) .
N27 C31 1.338(13) .
N28 N29 1.355(12) .
N29 C30 1.350(13) .
N29 C32 1.435(13) .
C30 C31 1.370(15) .
C30 C38 1.497(15) .
C32 C37 1.368(17) .
C32 C33 1.392(16) .
C33 C34 1.387(17) .
C33 H33 0.9500 .
C34 C35 1.41(2) .
C34 H34 0.9500 .
C35 C36 1.33(2) .
C35 H35 0.9500 .
C36 C37 1.395(17) .
C36 H36 0.9500 .
C37 H37 0.9500 .
C38 C39 1.533(16) .
C38 H38A 0.9900 .
C38 H38B 0.9900 .
C39 C40 1.521(17) .
C39 H39A 0.9900 .
C39 H39B 0.9900 .
C40 H40A 0.9800 .
C40 H40B 0.9800 .
C40 H40C 0.9800 .
C41 C42 1.324(16) .
C41 C46 1.396(15) .
C42 C43 1.356(16) .
C42 H42 0.9500 .
C43 C44 1.383(18) .
C43 H43 0.9500 .
C44 C45 1.353(18) .
C44 H44 0.9500 .
C45 C46 1.399(16) .
C45 H45 0.9500 .
C46 H46 0.9500 .
C47 C48 1.392(15) .
C47 C52 1.393(15) .
C48 C49 1.384(17) .
C48 H48 0.9500 .
C49 C50 1.387(19) .
C49 H49 0.9500 .
C50 C51 1.386(19) .
C50 H50 0.9500 .
C51 C52 1.375(17) .
C51 H51 0.9500 .
C52 H52 0.9500 .
N53 N54 1.315(13) .
N53 C57 1.351(14) .
N54 N55 1.348(12) .
N55 C56 1.360(14) .
N55 C58 1.433(14) .
C56 C57 1.385(15) .
C56 C64 1.487(15) .
C58 C63 1.348(16) .
C58 C59 1.391(16) .
C59 C60 1.406(16) .
C59 H59 0.9500 .
C60 C61 1.377(17) .
C60 H60 0.9500 .
C61 C62 1.360(18) .
C61 H61 0.9500 .
C62 C63 1.409(17) .
C62 H62 0.9500 .
C63 H63 0.9500 .
C64 C65 1.501(19) .
C64 H64A 0.9900 .
C64 H64B 0.9900 .
C65 C66 1.43(2) .
C65 C66' 1.44(2) .
C65 H65A 0.9900 .
C65 H65B 0.9900 .
C65 H65C 0.9900 .
C65 H65D 0.9900 .
C66 H66A 0.9800 .
C66 H66B 0.9800 .
C66 H66C 0.9800 .
C66' H66D 0.9800 .
C66' H66E 0.9800 .
C66' H66F 0.9800 .
C67 C68 1.334(17) .
C67 C72 1.405(16) .
C68 C69 1.366(19) .
C68 H68 0.9500 .
C69 C70 1.36(2) .
C69 H69 0.9500 .
C70 C71 1.37(2) .
C70 H70 0.9500 .
C71 C72 1.371(18) .
C71 H71 0.9500 .
C72 H72 0.9500 .
C73 C78 1.377(16) .
C73 C74 1.383(16) .
C74 C75 1.388(17) .
C74 H74 0.9500 .
C75 C76 1.360(18) .
C75 H75 0.9500 .
C76 C77 1.376(19) .
C76 H76 0.9500 .
C77 C78 1.409(18) .
C77 H77 0.9500 .
C78 H78 0.9500 .
Cu4 I4 2.5099(17) .
Cu4 I3 2.5492(16) .
Cu4 I3 2.5553(17) 3_676
Cu4 Cu4 2.800(3) 3_676
I3 Cu4 2.5553(17) 3_676
C1C Cl1 1.726(11) .
C1C Cl2 1.729(11) .
C1C H1C1 0.9900 .
C1C H1C2 0.9900 .
C1C' Cl1' 1.727(11) .
C1C' Cl2' 1.730(11) .
C1C' H1C3 0.9900 .
C1C' H1C4 0.9900 .
C2C Cl3 1.723(11) .
C2C Cl4 1.729(11) .
C2C H2C1 0.9900 .
C2C H2C2 0.9900 .

loop_
_geom_torsion_atom_site_label_1
_geom_torsion_atom_site_label_2
_geom_torsion_atom_site_label_3
_geom_torsion_atom_site_label_4
_geom_torsion
_geom_torsion_site_symmetry_1
_geom_torsion_site_symmetry_4
Cu2 I2 Cu1 N53 155.6(3) . .
Cu3 I2 Cu1 N53 82.8(3) . .
Cu2 I2 Cu1 P1 -76.18(10) . .
Cu3 I2 Cu1 P1 -149.02(10) . .
Cu2 I2 Cu1 Cu3 72.84(5) . .
Cu2 I2 Cu1 I1 33.72(5) . .
Cu3 I2 Cu1 I1 -39.13(5) . .
Cu3 I2 Cu1 Cu2 -72.84(5) . .
Cu3 I1 Cu1 N53 -73.9(3) . .
Cu2 I1 Cu1 N53 -146.5(3) . .
Cu3 I1 Cu1 P1 154.61(10) . .
Cu2 I1 Cu1 P1 82.06(9) . .
Cu2 I1 Cu1 Cu3 -72.55(5) . .
Cu3 I1 Cu1 I2 39.46(5) . .
Cu2 I1 Cu1 I2 -33.10(5) . .
Cu3 I1 Cu1 Cu2 72.55(5) . .
Cu1 I2 Cu2 N1 80.1(3) . .
Cu3 I2 Cu2 N1 147.0(3) . .
Cu1 I2 Cu2 P2 -142.10(10) . .
Cu3 I2 Cu2 P2 -75.16(9) . .
Cu1 I2 Cu2 I1 -32.63(5) . .
Cu3 I2 Cu2 I1 34.31(4) . .
Cu3 I2 Cu2 Cu1 66.95(5) . .
Cu1 I2 Cu2 Cu3 -66.95(5) . .
Cu1 I1 Cu2 N1 -77.8(3) . .
Cu3 I1 Cu2 N1 -145.4(3) . .
Cu1 I1 Cu2 P2 150.08(9) . .
Cu3 I1 Cu2 P2 82.41(8) . .
Cu1 I1 Cu2 I2 32.81(4) . .
Cu3 I1 Cu2 I2 -34.86(4) . .
Cu3 I1 Cu2 Cu1 -67.67(5) . .
Cu1 I1 Cu2 Cu3 67.67(5) . .
N53 Cu1 Cu2 N1 -160.6(6) . .
P1 Cu1 Cu2 N1 6.8(3) . .
Cu3 Cu1 Cu2 N1 -178.8(3) . .
I2 Cu1 Cu2 N1 -106.7(3) . .
I1 Cu1 Cu2 N1 110.6(3) . .
N53 Cu1 Cu2 P2 29.8(6) . .
P1 Cu1 Cu2 P2 -162.70(17) . .
Cu3 Cu1 Cu2 P2 11.68(16) . .
I2 Cu1 Cu2 P2 83.73(16) . .
I1 Cu1 Cu2 P2 -58.90(16) . .
N53 Cu1 Cu2 I2 -53.9(6) . .
P1 Cu1 Cu2 I2 113.57(9) . .
Cu3 Cu1 Cu2 I2 -72.05(5) . .
I1 Cu1 Cu2 I2 -142.64(5) . .
N53 Cu1 Cu2 I1 88.7(6) . .
P1 Cu1 Cu2 I1 -103.80(9) . .
Cu3 Cu1 Cu2 I1 70.59(5) . .
I2 Cu1 Cu2 I1 142.64(5) . .
N53 Cu1 Cu2 Cu3 18.1(6) . .
P1 Cu1 Cu2 Cu3 -174.38(10) . .
I2 Cu1 Cu2 Cu3 72.05(5) . .
I1 Cu1 Cu2 Cu3 -70.59(5) . .
N53 Cu1 Cu3 N27 -171.7(6) . .
P1 Cu1 Cu3 N27 10.8(6) . .
I2 Cu1 Cu3 N27 -67.9(5) . .
I1 Cu1 Cu3 N27 68.8(5) . .
Cu2 Cu1 Cu3 N27 -0.6(5) . .
N53 Cu1 Cu3 P3 3.5(3) . .
P1 Cu1 Cu3 P3 -174.1(2) . .
I2 Cu1 Cu3 P3 107.21(9) . .
I1 Cu1 Cu3 P3 -116.03(9) . .
Cu2 Cu1 Cu3 P3 174.52(10) . .
N53 Cu1 Cu3 I1 119.5(3) . .
P1 Cu1 Cu3 I1 -58.1(2) . .
I2 Cu1 Cu3 I1 -136.77(5) . .
Cu2 Cu1 Cu3 I1 -69.46(4) . .
N53 Cu1 Cu3 I2 -103.7(3) . .
P1 Cu1 Cu3 I2 78.7(2) . .
I1 Cu1 Cu3 I2 136.77(5) . .
Cu2 Cu1 Cu3 I2 67.31(4) . .
N53 Cu1 Cu3 Cu2 -171.0(3) . .
P1 Cu1 Cu3 Cu2 11.4(2) . .
I2 Cu1 Cu3 Cu2 -67.31(4) . .
I1 Cu1 Cu3 Cu2 69.46(4) . .
Cu1 I1 Cu3 N27 -150.9(3) . .
Cu2 I1 Cu3 N27 -78.4(3) . .
Cu1 I1 Cu3 P3 78.19(10) . .
Cu2 I1 Cu3 P3 150.73(10) . .
Cu2 I1 Cu3 Cu1 72.54(5) . .
Cu1 I1 Cu3 I2 -38.33(5) . .
Cu2 I1 Cu3 I2 34.21(4) . .
Cu1 I1 Cu3 Cu2 -72.54(5) . .
Cu2 I2 Cu3 N27 77.4(3) . .
Cu1 I2 Cu3 N27 151.1(3) . .
Cu2 I2 Cu3 P3 -156.48(10) . .
Cu1 I2 Cu3 P3 -82.82(9) . .
Cu2 I2 Cu3 Cu1 -73.66(5) . .
Cu2 I2 Cu3 I1 -35.03(4) . .
Cu1 I2 Cu3 I1 38.63(5) . .
Cu1 I2 Cu3 Cu2 73.66(5) . .
N1 Cu2 Cu3 N27 -178.2(5) . .
P2 Cu2 Cu3 N27 6.4(3) . .
I2 Cu2 Cu3 N27 -110.0(3) . .
I1 Cu2 Cu3 N27 109.3(3) . .
Cu1 Cu2 Cu3 N27 179.7(3) . .
N1 Cu2 Cu3 P3 -10.1(5) . .
P2 Cu2 Cu3 P3 174.5(2) . .
I2 Cu2 Cu3 P3 58.1(2) . .
I1 Cu2 Cu3 P3 -82.6(2) . .
Cu1 Cu2 Cu3 P3 -12.2(2) . .
N1 Cu2 Cu3 Cu1 2.1(5) . .
P2 Cu2 Cu3 Cu1 -173.34(9) . .
I2 Cu2 Cu3 Cu1 70.29(5) . .
I1 Cu2 Cu3 Cu1 -70.39(5) . .
N1 Cu2 Cu3 I1 72.5(5) . .
P2 Cu2 Cu3 I1 -102.95(8) . .
I2 Cu2 Cu3 I1 140.68(5) . .
Cu1 Cu2 Cu3 I1 70.39(5) . .
N1 Cu2 Cu3 I2 -68.2(5) . .
P2 Cu2 Cu3 I2 116.37(8) . .
I1 Cu2 Cu3 I2 -140.68(5) . .
Cu1 Cu2 Cu3 I2 -70.29(5) . .
N53 Cu1 P1 C5 164.9(5) . .
Cu3 Cu1 P1 C5 -17.9(5) . .
I2 Cu1 P1 C5 47.9(4) . .
I1 Cu1 P1 C5 -66.9(4) . .
Cu2 Cu1 P1 C5 -7.9(4) . .
N53 Cu1 P1 C15 -75.2(5) . .
Cu3 Cu1 P1 C15 102.0(4) . .
I2 Cu1 P1 C15 167.8(4) . .
I1 Cu1 P1 C15 53.0(4) . .
Cu2 Cu1 P1 C15 112.1(4) . .
N53 Cu1 P1 C21 49.9(5) . .
Cu3 Cu1 P1 C21 -132.9(4) . .
I2 Cu1 P1 C21 -67.1(4) . .
I1 Cu1 P1 C21 178.1(4) . .
Cu2 Cu1 P1 C21 -122.9(4) . .
N1 Cu2 P2 C47 59.6(5) . .
I2 Cu2 P2 C47 -67.2(4) . .
I1 Cu2 P2 C47 179.1(4) . .
Cu1 Cu2 P2 C47 -133.3(4) . .
Cu3 Cu2 P2 C47 -123.6(4) . .
N1 Cu2 P2 C41 -65.6(5) . .
I2 Cu2 P2 C41 167.6(4) . .
I1 Cu2 P2 C41 53.9(4) . .
Cu1 Cu2 P2 C41 101.5(4) . .
Cu3 Cu2 P2 C41 111.2(4) . .
N1 Cu2 P2 C31 176.9(5) . .
I2 Cu2 P2 C31 50.2(4) . .
I1 Cu2 P2 C31 -63.6(4) . .
Cu1 Cu2 P2 C31 -15.9(4) . .
Cu3 Cu2 P2 C31 -6.2(4) . .
N27 Cu3 P3 C57 169.1(5) . .
Cu1 Cu3 P3 C57 -8.1(4) . .
I1 Cu3 P3 C57 -66.5(4) . .
I2 Cu3 P3 C57 51.0(4) . .
Cu2 Cu3 P3 C57 2.6(5) . .
N27 Cu3 P3 C67 53.5(5) . .
Cu1 Cu3 P3 C67 -123.7(4) . .
I1 Cu3 P3 C67 177.9(4) . .
I2 Cu3 P3 C67 -64.7(4) . .
Cu2 Cu3 P3 C67 -113.0(4) . .
N27 Cu3 P3 C73 -72.3(5) . .
Cu1 Cu3 P3 C73 110.4(4) . .
I1 Cu3 P3 C73 52.0(4) . .
I2 Cu3 P3 C73 169.5(4) . .
Cu2 Cu3 P3 C73 121.2(4) . .
P2 Cu2 N1 N2 -16.8(9) . .
I2 Cu2 N1 N2 113.4(7) . .
I1 Cu2 N1 N2 -133.5(7) . .
Cu1 Cu2 N1 N2 170.5(8) . .
Cu3 Cu2 N1 N2 168.7(5) . .
P2 Cu2 N1 C5 166.8(8) . .
I2 Cu2 N1 C5 -63.0(9) . .
I1 Cu2 N1 C5 50.2(10) . .
Cu1 Cu2 N1 C5 -5.9(9) . .
Cu3 Cu2 N1 C5 -7.6(12) . .
C5 N1 N2 N3 -0.3(11) . .
Cu2 N1 N2 N3 -177.3(6) . .
N1 N2 N3 C4 -0.9(11) . .
N1 N2 N3 C6 178.4(9) . .
N2 N3 C4 C5 1.6(11) . .
C6 N3 C4 C5 -177.6(10) . .
N2 N3 C4 C12 176.3(10) . .
C6 N3 C4 C12 -2.9(17) . .
N2 N1 C5 C4 1.3(12) . .
Cu2 N1 C5 C4 177.9(7) . .
N2 N1 C5 P1 -176.0(7) . .
Cu2 N1 C5 P1 0.7(13) . .
N3 C4 C5 N1 -1.7(11) . .
C12 C4 C5 N1 -176.1(11) . .
N3 C4 C5 P1 175.2(8) . .
C12 C4 C5 P1 0.8(18) . .
C15 P1 C5 N1 -119.0(9) . .
C21 P1 C5 N1 131.8(9) . .
Cu1 P1 C5 N1 7.0(9) . .
C15 P1 C5 C4 64.4(11) . .
C21 P1 C5 C4 -44.8(11) . .
Cu1 P1 C5 C4 -169.6(9) . .
N2 N3 C6 C11 -40.8(14) . .
C4 N3 C6 C11 138.3(11) . .
N2 N3 C6 C7 136.3(10) . .
C4 N3 C6 C7 -44.5(15) . .
C11 C6 C7 C8 -2.3(17) . .
N3 C6 C7 C8 -179.4(10) . .
C6 C7 C8 C9 1.4(17) . .
C7 C8 C9 C10 -0.3(18) . .
C8 C9 C10 C11 0(2) . .
C9 C10 C11 C6 -0.8(19) . .
C7 C6 C11 C10 2.0(17) . .
N3 C6 C11 C10 179.0(10) . .
N3 C4 C12 C13 -58.6(14) . .
C5 C4 C12 C13 114.6(13) . .
C4 C12 C13 C14 -168.4(12) . .
C5 P1 C15 C16 -4.8(11) . .
C21 P1 C15 C16 101.0(11) . .
Cu1 P1 C15 C16 -128.0(9) . .
C5 P1 C15 C20 173.1(9) . .
C21 P1 C15 C20 -81.1(10) . .
Cu1 P1 C15 C20 49.9(10) . .
C20 C15 C16 C17 1.0(18) . .
P1 C15 C16 C17 178.8(10) . .
C15 C16 C17 C18 -1(2) . .
C16 C17 C18 C19 0(2) . .
C17 C18 C19 C20 1(2) . .
C18 C19 C20 C15 -1(2) . .
C16 C15 C20 C19 -0.1(18) . .
P1 C15 C20 C19 -178.1(10) . .
C5 P1 C21 C26 122.7(11) . .
C15 P1 C21 C26 13.6(12) . .
Cu1 P1 C21 C26 -116.5(10) . .
C5 P1 C21 C22 -56.2(10) . .
C15 P1 C21 C22 -165.3(9) . .
Cu1 P1 C21 C22 64.6(10) . .
C26 C21 C22 C23 -2.1(18) . .
P1 C21 C22 C23 176.8(9) . .
C21 C22 C23 C24 2.8(18) . .
C22 C23 C24 C25 -4(2) . .
C23 C24 C25 C26 5(2) . .
C24 C25 C26 C21 -4(2) . .
C22 C21 C26 C25 2.7(19) . .
P1 C21 C26 C25 -176.2(11) . .
P3 Cu3 N27 N28 -0.5(9) . .
Cu1 Cu3 N27 N28 174.0(5) . .
I1 Cu3 N27 N28 -128.6(7) . .
I2 Cu3 N27 N28 117.7(7) . .
Cu2 Cu3 N27 N28 173.5(7) . .
P3 Cu3 N27 C31 178.4(8) . .
Cu1 Cu3 N27 C31 -7.1(13) . .
I1 Cu3 N27 C31 50.3(10) . .
I2 Cu3 N27 C31 -63.4(10) . .
Cu2 Cu3 N27 C31 -7.6(9) . .
C31 N27 N28 N29 0.0(11) . .
Cu3 N27 N28 N29 179.1(6) . .
N27 N28 N29 C30 -0.3(11) . .
N27 N28 N29 C32 -178.6(9) . .
N28 N29 C30 C31 0.4(11) . .
C32 N29 C30 C31 178.5(11) . .
N28 N29 C30 C38 178.2(10) . .
C32 N29 C30 C38 -3.8(18) . .
N28 N27 C31 C30 0.3(12) . .
Cu3 N27 C31 C30 -178.6(7) . .
N28 N27 C31 P2 -176.8(7) . .
Cu3 N27 C31 P2 4.3(13) . .
N29 C30 C31 N27 -0.4(12) . .
C38 C30 C31 N27 -178.0(11) . .
N29 C30 C31 P2 176.1(8) . .
C38 C30 C31 P2 -1.4(18) . .
C47 P2 C31 N27 132.1(9) . .
C41 P2 C31 N27 -119.4(8) . .
Cu2 P2 C31 N27 3.6(9) . .
C47 P2 C31 C30 -44.2(11) . .
C41 P2 C31 C30 64.3(11) . .
Cu2 P2 C31 C30 -172.7(9) . .
C30 N29 C32 C37 -43.4(17) . .
N28 N29 C32 C37 134.5(11) . .
C30 N29 C32 C33 140.1(12) . .
N28 N29 C32 C33 -41.9(14) . .
C37 C32 C33 C34 -0.5(18) . .
N29 C32 C33 C34 175.9(11) . .
C32 C33 C34 C35 1.0(18) . .
C33 C34 C35 C36 -1(2) . .
C34 C35 C36 C37 0(2) . .
C33 C32 C37 C36 -0.1(19) . .
N29 C32 C37 C36 -176.4(11) . .
C35 C36 C37 C32 0(2) . .
N29 C30 C38 C39 -68.7(14) . .
C31 C30 C38 C39 108.3(13) . .
C30 C38 C39 C40 177.7(10) . .
C47 P2 C41 C42 103.3(10) . .
C31 P2 C41 C42 -2.1(11) . .
Cu2 P2 C41 C42 -123.8(9) . .
C47 P2 C41 C46 -76.9(10) . .
C31 P2 C41 C46 177.7(9) . .
Cu2 P2 C41 C46 56.1(10) . .
C46 C41 C42 C43 1.8(18) . .
P2 C41 C42 C43 -178.4(10) . .
C41 C42 C43 C44 1(2) . .
C42 C43 C44 C45 -2(2) . .
C43 C44 C45 C46 1(2) . .
C42 C41 C46 C45 -3.3(18) . .
P2 C41 C46 C45 176.8(10) . .
C44 C45 C46 C41 2(2) . .
C41 P2 C47 C48 -174.3(8) . .
C31 P2 C47 C48 -66.4(9) . .
Cu2 P2 C47 C48 56.5(9) . .
C41 P2 C47 C52 3.0(11) . .
C31 P2 C47 C52 111.0(10) . .
Cu2 P2 C47 C52 -126.2(9) . .
C52 C47 C48 C49 -1.8(17) . .
P2 C47 C48 C49 175.8(9) . .
C47 C48 C49 C50 -0.3(18) . .
C48 C49 C50 C51 1.5(19) . .
C49 C50 C51 C52 -1(2) . .
C50 C51 C52 C47 -2(2) . .
C48 C47 C52 C51 2.7(18) . .
P2 C47 C52 C51 -174.6(11) . .
P1 Cu1 N53 N54 -5.9(10) . .
Cu3 Cu1 N53 N54 175.5(8) . .
I2 Cu1 N53 N54 114.9(8) . .
I1 Cu1 N53 N54 -127.6(8) . .
Cu2 Cu1 N53 N54 159.5(6) . .
P1 Cu1 N53 C57 -177.7(9) . .
Cu3 Cu1 N53 C57 3.7(10) . .
I2 Cu1 N53 C57 -56.9(11) . .
I1 Cu1 N53 C57 60.6(11) . .
Cu2 Cu1 N53 C57 -12.2(15) . .
C57 N53 N54 N55 0.5(12) . .
Cu1 N53 N54 N55 -172.7(7) . .
N53 N54 N55 C56 -0.3(12) . .
N53 N54 N55 C58 -179.0(9) . .
N54 N55 C56 C57 0.0(13) . .
C58 N55 C56 C57 178.5(11) . .
N54 N55 C56 C64 -180.0(11) . .
C58 N55 C56 C64 -1.5(19) . .
N54 N53 C57 C56 -0.5(13) . .
Cu1 N53 C57 C56 171.7(8) . .
N54 N53 C57 P3 176.6(8) . .
Cu1 N53 C57 P3 -11.2(15) . .
N55 C56 C57 N53 0.3(13) . .
C64 C56 C57 N53 -179.7(12) . .
N55 C56 C57 P3 -176.2(10) . .
C64 C56 C57 P3 4(2) . .
C67 P3 C57 N53 136.3(9) . .
C73 P3 C57 N53 -113.2(9) . .
Cu3 P3 C57 N53 12.7(10) . .
C67 P3 C57 C56 -47.6(14) . .
C73 P3 C57 C56 62.9(14) . .
Cu3 P3 C57 C56 -171.2(12) . .
N54 N55 C58 C63 -64.4(14) . .
C56 N55 C58 C63 117.2(14) . .
N54 N55 C58 C59 114.6(12) . .
C56 N55 C58 C59 -63.8(16) . .
C63 C58 C59 C60 -1.3(18) . .
N55 C58 C59 C60 179.8(10) . .
C58 C59 C60 C61 -0.8(17) . .
C59 C60 C61 C62 2.5(18) . .
C60 C61 C62 C63 -2.0(18) . .
C59 C58 C63 C62 1.8(18) . .
N55 C58 C63 C62 -179.3(10) . .
C61 C62 C63 C58 -0.1(18) . .
N55 C56 C64 C65 -50.4(18) . .
C57 C56 C64 C65 129.6(15) . .
C56 C64 C65 C66 -49(2) . .
C56 C64 C65 C66' -149(2) . .
C57 P3 C67 C68 -32.2(12) . .
C73 P3 C67 C68 -141.9(11) . .
Cu3 P3 C67 C68 86.7(11) . .
C57 P3 C67 C72 149.4(10) . .
C73 P3 C67 C72 39.6(11) . .
Cu3 P3 C67 C72 -91.7(10) . .
C72 C67 C68 C69 -2(2) . .
P3 C67 C68 C69 179.6(11) . .
C67 C68 C69 C70 1(2) . .
C68 C69 C70 C71 1(2) . .
C69 C70 C71 C72 -1(2) . .
C70 C71 C72 C67 0(2) . .
C68 C67 C72 C71 2(2) . .
P3 C67 C72 C71 -179.6(11) . .
C57 P3 C73 C78 -76.3(11) . .
C67 P3 C73 C78 32.2(11) . .
Cu3 P3 C73 C78 163.0(9) . .
C57 P3 C73 C74 106.3(9) . .
C67 P3 C73 C74 -145.2(9) . .
Cu3 P3 C73 C74 -14.4(10) . .
C78 C73 C74 C75 2.4(18) . .
P3 C73 C74 C75 179.8(10) . .
C73 C74 C75 C76 1(2) . .
C74 C75 C76 C77 -3(2) . .
C75 C76 C77 C78 1(2) . .
C74 C73 C78 C77 -3.6(19) . .
P3 C73 C78 C77 179.1(11) . .
C76 C77 C78 C73 2(2) . .
I4 Cu4 I3 Cu4 179.00(12) . 3_676
I3 Cu4 I3 Cu4 0.0 3_676 3_676
